data_7054523
loop_
_publ_author_name
'Ma, Xi Tong'
'Xing, Na'
'Yan, Zhi Dan'
'Zhang, Xiao Xi'
'Wu, Qiong'
'Xing, Yong Heng'

_publ_section_title
;
 Peroxo- and oxovanadium(iv) complexes with tridentate N-heterocycle
 ligands: synthesis, structure, and catalytic performance
;
_journal_issue 2
_journal_name_full 'New J. Chem.'
_journal_page_first 1067
_journal_paper_doi 10.1039/C4NJ01525H
_journal_volume 39
_journal_year 2015
_chemical_formula_sum 'C21 H30 N8 O11 V2'
_chemical_formula_weight 672.41
_chemical_name_systematic
; 
 ? 
;
_space_group_IT_number 2
_symmetry_cell_setting triclinic
_symmetry_space_group_name_Hall '-P 1'
_symmetry_space_group_name_H-M 'P -1'
_atom_sites_solution_hydrogens geom
_atom_sites_solution_primary direct
_atom_sites_solution_secondary difmap
_audit_creation_method SHELXL-97
_cell_angle_alpha 90.497(10)
_cell_angle_beta 98.270(10)
_cell_angle_gamma 113.050(9)
_cell_formula_units_Z 2
_cell_length_a 9.616(6)
_cell_length_b 12.119(7)
_cell_length_c 12.594(7)
_cell_measurement_reflns_used 2456
_cell_measurement_temperature 296(2)
_cell_measurement_theta_max 27.96
_cell_measurement_theta_min 2.33
_cell_volume 1333.0(14)
_computing_cell_refinement 'Bruker SMART'
_computing_data_collection 'Bruker SMART'
_computing_data_reduction 'Bruker SAINT'
_computing_molecular_graphics 'Bruker SHELXTL'
_computing_publication_material 'Bruker SHELXTL'
_computing_structure_refinement 'SHELXL-97 (Sheldrick, 1997)'
_computing_structure_solution 'SHELXS-97 (Sheldrick, 1990)'
_diffrn_ambient_temperature 296(2)
_diffrn_measured_fraction_theta_full 0.992
_diffrn_measured_fraction_theta_max 0.992
_diffrn_measurement_device_type 'CCD area detector'
_diffrn_measurement_method 'phi and omega scans'
_diffrn_radiation_monochromator graphite
_diffrn_radiation_source 'fine-focus sealed tube'
_diffrn_radiation_type MoK\a
_diffrn_radiation_wavelength 0.71073
_diffrn_reflns_av_R_equivalents 0.0172
_diffrn_reflns_av_sigmaI/netI 0.0382
_diffrn_reflns_limit_h_max 9
_diffrn_reflns_limit_h_min -11
_diffrn_reflns_limit_k_max 14
_diffrn_reflns_limit_k_min -14
_diffrn_reflns_limit_l_max 12
_diffrn_reflns_limit_l_min -14
_diffrn_reflns_number 6781
_diffrn_reflns_theta_full 25.00
_diffrn_reflns_theta_max 25.00
_diffrn_reflns_theta_min 1.83
_diffrn_standards_decay_% 0
_diffrn_standards_interval_count 0
_diffrn_standards_interval_time 0
_diffrn_standards_number 0
_exptl_absorpt_coefficient_mu 0.776
_exptl_absorpt_correction_T_max 0.9334
_exptl_absorpt_correction_T_min 0.8602
_exptl_absorpt_correction_type multi-scan
_exptl_absorpt_process_details sadabs
_exptl_crystal_colour red
_exptl_crystal_density_diffrn 1.675
_exptl_crystal_density_method 'not measured'
_exptl_crystal_description block
_exptl_crystal_F_000 692
_exptl_crystal_size_max 0.20
_exptl_crystal_size_mid 0.11
_exptl_crystal_size_min 0.09
_refine_diff_density_max 1.211
_refine_diff_density_min -0.563
_refine_diff_density_rms 0.076
_refine_ls_extinction_method none
_refine_ls_goodness_of_fit_ref 1.078
_refine_ls_hydrogen_treatment mixed
_refine_ls_matrix_type full
_refine_ls_number_parameters 379
_refine_ls_number_reflns 4665
_refine_ls_number_restraints 0
_refine_ls_restrained_S_all 1.078
_refine_ls_R_factor_all 0.0644
_refine_ls_R_factor_gt 0.0482
_refine_ls_shift/su_max 0.000
_refine_ls_shift/su_mean 0.000
_refine_ls_structure_factor_coef Fsqd
_refine_ls_weighting_details 'calc w=1/[\s^2^(Fo^2^)+(0.0732P)^2^+1.0812P] where P=(Fo^2^+2Fc^2^)/3'
_refine_ls_weighting_scheme calc
_refine_ls_wR_factor_gt 0.1295
_refine_ls_wR_factor_ref 0.1367
_reflns_number_gt 3719
_reflns_number_total 4665
_reflns_threshold_expression >2sigma(I)
_cod_data_source_file c4nj01525h2.cif
_cod_data_source_block 511
_cod_depositor_comments
;
The following automatic conversions were performed:

'_symmetry_cell_setting' value 'Triclinic' changed to 'triclinic'
according to
/usr/data/users/saulius/crontab/automatic-downloads/rss-feeds/RSC/lib/dictionaries/cif_core.dic
dictionary named 'cif_core.dic' version 2.4.2 from 2011-04-26.

Automatic conversion script
Id: cif_fix_values 2827 2014-09-09 07:05:25Z andrius 

 Adding full bibliography for 7054523--7054525.cif.
;
_cod_original_sg_symbol_H-M P-1
_cod_database_code 7054523

loop_
_symmetry_equiv_pos_as_xyz
'x, y, z'
'-x, -y, -z'

loop_
_atom_site_label
_atom_site_type_symbol
_atom_site_fract_x
_atom_site_fract_y
_atom_site_fract_z
_atom_site_U_iso_or_equiv
_atom_site_adp_type
_atom_site_occupancy
_atom_site_symmetry_multiplicity
_atom_site_calc_flag
_atom_site_refinement_flags
V1 V 0.36323(7) 0.14114(5) 0.99673(5) 0.02610(18) Uani 1 1 d .
V2 V 0.65295(7) 0.48163(5) 0.41908(5) 0.03193(19) Uani 1 1 d .
N1 N 0.5657(3) 0.1822(3) 1.1105(2) 0.0293(7) Uani 1 1 d .
N2 N 0.7025(3) 0.2251(3) 1.0710(2) 0.0284(6) Uani 1 1 d .
N3 N 0.8118(3) 0.2729(3) 0.9154(2) 0.0305(7) Uani 1 1 d .
N4 N 0.8971(3) 0.3089(3) 0.7531(2) 0.0345(7) Uani 1 1 d .
N5 N 0.6378(3) 0.2330(3) 0.7481(2) 0.0310(7) Uani 1 1 d .
N6 N 0.5450(3) 0.1925(3) 0.9125(2) 0.0265(6) Uani 1 1 d .
N7 N 0.3776(3) 0.1556(3) 0.7594(2) 0.0289(7) Uani 1 1 d .
N8 N 0.2724(3) 0.1232(3) 0.8295(2) 0.0293(7) Uani 1 1 d .
C1 C 0.4836(6) 0.1093(4) 1.2816(3) 0.0488(11) Uani 1 1 d .
H1A H 0.3856 0.1000 1.2430 0.073 Uiso 1 1 calc R
H1B H 0.5084 0.1627 1.3447 0.073 Uiso 1 1 calc R
H1C H 0.4802 0.0324 1.3025 0.073 Uiso 1 1 calc R
C2 C 0.6018(5) 0.1600(3) 1.2118(3) 0.0336(8) Uani 1 1 d .
C3 C 0.7584(5) 0.1874(4) 1.2362(3) 0.0399(9) Uani 1 1 d .
H3B H 0.8105 0.1799 1.3021 0.048 Uiso 1 1 calc R
C4 C 0.8209(4) 0.2266(3) 1.1474(3) 0.0330(8) Uani 1 1 d .
C5 C 0.9791(5) 0.2613(4) 1.1264(3) 0.0485(11) Uani 1 1 d .
H5B H 1.0428 0.2558 1.1905 0.073 Uiso 1 1 calc R
H5C H 1.0174 0.3424 1.1053 0.073 Uiso 1 1 calc R
H5D H 0.9801 0.2082 1.0698 0.073 Uiso 1 1 calc R
C6 C 0.6911(4) 0.2321(3) 0.9611(3) 0.0262(7) Uani 1 1 d .
C7 C 0.7808(4) 0.2711(3) 0.8066(3) 0.0289(8) Uani 1 1 d .
C8 C 1.0561(4) 0.3453(4) 0.8083(3) 0.0394(9) Uani 1 1 d .
H8A H 1.1172 0.3323 0.7585 0.047 Uiso 1 1 calc R
H8B H 1.0574 0.2949 0.8676 0.047 Uiso 1 1 calc R
C9 C 1.1266(5) 0.4746(4) 0.8507(4) 0.0589(13) Uani 1 1 d .
H9A H 1.2295 0.4940 0.8860 0.088 Uiso 1 1 calc R
H9B H 1.0676 0.4876 0.9011 0.088 Uiso 1 1 calc R
H9C H 1.1279 0.5250 0.7921 0.088 Uiso 1 1 calc R
C10 C 0.8729(5) 0.3176(4) 0.6363(3) 0.0431(10) Uani 1 1 d .
H10A H 0.9635 0.3795 0.6161 0.052 Uiso 1 1 calc R
H10B H 0.7878 0.3413 0.6167 0.052 Uiso 1 1 calc R
C11 C 0.8400(6) 0.2012(5) 0.5751(4) 0.0614(13) Uani 1 1 d .
H11A H 0.8249 0.2109 0.4993 0.092 Uiso 1 1 calc R
H11B H 0.7492 0.1400 0.5937 0.092 Uiso 1 1 calc R
H11C H 0.9248 0.1781 0.5931 0.092 Uiso 1 1 calc R
C12 C 0.5291(4) 0.1973(3) 0.8061(3) 0.0266(7) Uani 1 1 d .
C13 C 0.3886(5) 0.1544(4) 0.5609(3) 0.0453(10) Uani 1 1 d .
H13A H 0.3160 0.1283 0.4956 0.068 Uiso 1 1 calc R
H13B H 0.4550 0.1121 0.5646 0.068 Uiso 1 1 calc R
H13C H 0.4482 0.2392 0.5619 0.068 Uiso 1 1 calc R
C14 C 0.3058(4) 0.1289(3) 0.6546(3) 0.0331(8) Uani 1 1 d .
C15 C 0.1549(4) 0.0776(4) 0.6591(3) 0.0386(9) Uani 1 1 d .
H15A H 0.0764 0.0490 0.6006 0.046 Uiso 1 1 calc R
C16 C 0.1371(4) 0.0750(3) 0.7671(3) 0.0335(8) Uani 1 1 d .
C17 C -0.0083(5) 0.0257(4) 0.8112(4) 0.0494(11) Uani 1 1 d .
H17A H 0.0134 0.0352 0.8883 0.074 Uiso 1 1 calc R
H17B H -0.0615 -0.0581 0.7885 0.074 Uiso 1 1 calc R
H17C H -0.0710 0.0681 0.7853 0.074 Uiso 1 1 calc R
C18 C 0.8141(4) 0.6817(3) 0.5644(3) 0.0360(9) Uani 1 1 d .
C19 C 0.7334(4) 0.5773(3) 0.6318(3) 0.0324(8) Uani 1 1 d .
H19 H 0.8094 0.5575 0.6790 0.039 Uiso 1 1 calc R
C20 C 0.3642(4) 0.3874(3) 0.3016(3) 0.0332(8) Uani 1 1 d .
H20 H 0.2998 0.3185 0.2509 0.040 Uiso 1 1 calc R
C21 C 0.4548(5) 0.4939(3) 0.2414(3) 0.0370(9) Uani 1 1 d .
O1W O 0.4507(4) 0.3488(3) 0.9885(3) 0.0687(10) Uani 1 1 d .
H1WA H 0.4961 0.3827 1.0504 0.103 Uiso 1 1 d R
H1WB H 0.3750 0.3676 0.9690 0.103 Uiso 1 1 d R
O1 O 0.3146(4) 0.0014(2) 1.0053(2) 0.0526(8) Uani 1 1 d .
O2 O 0.7771(3) 0.4311(3) 0.4020(2) 0.0519(8) Uani 1 1 d .
O3 O 0.1878(4) 0.1617(3) 1.0135(3) 0.0662(10) Uani 1 1 d .
O4 O 0.2870(4) 0.1832(3) 1.1081(3) 0.0626(9) Uani 1 1 d .
O5 O 0.7795(3) 0.6494(2) 0.4619(2) 0.0416(7) Uani 1 1 d .
O6 O 0.8979(3) 0.7802(3) 0.6036(2) 0.0507(8) Uani 1 1 d .
O7 O 0.6393(3) 0.4786(2) 0.56184(19) 0.0358(6) Uani 1 1 d .
H7A H 0.6551 0.4179 0.5843 0.043 Uiso 1 1 d R
O8 O 0.4744(3) 0.3602(2) 0.3688(2) 0.0351(6) Uani 1 1 d .
H8C H 0.4341 0.3284 0.4227 0.042 Uiso 1 1 d R
O9 O 0.3959(4) 0.5217(3) 0.1595(2) 0.0540(8) Uani 1 1 d .
O10 O 0.5951(3) 0.5486(2) 0.2872(2) 0.0400(7) Uani 1 1 d .

loop_
_atom_site_aniso_label
_atom_site_aniso_U_11
_atom_site_aniso_U_22
_atom_site_aniso_U_33
_atom_site_aniso_U_23
_atom_site_aniso_U_13
_atom_site_aniso_U_12
V1 0.0268(3) 0.0274(3) 0.0248(3) 0.0043(2) 0.0108(2) 0.0090(2)
V2 0.0323(4) 0.0354(4) 0.0261(3) 0.0031(3) 0.0091(3) 0.0097(3)
N1 0.0328(17) 0.0313(15) 0.0257(16) 0.0030(12) 0.0115(13) 0.0125(13)
N2 0.0280(16) 0.0329(16) 0.0231(15) 0.0005(12) 0.0039(12) 0.0108(13)
N3 0.0268(16) 0.0368(17) 0.0272(16) 0.0051(13) 0.0076(13) 0.0106(13)
N4 0.0267(16) 0.0434(18) 0.0341(18) 0.0079(14) 0.0118(13) 0.0123(14)
N5 0.0269(16) 0.0421(17) 0.0251(16) 0.0076(13) 0.0078(13) 0.0135(14)
N6 0.0212(15) 0.0363(16) 0.0220(15) 0.0054(12) 0.0062(12) 0.0104(13)
N7 0.0239(15) 0.0393(17) 0.0237(15) 0.0068(12) 0.0079(12) 0.0112(13)
N8 0.0219(15) 0.0369(16) 0.0285(16) 0.0065(13) 0.0081(12) 0.0096(13)
C1 0.066(3) 0.053(3) 0.034(2) 0.0127(19) 0.020(2) 0.027(2)
C2 0.048(2) 0.0331(19) 0.0233(19) 0.0008(15) 0.0066(16) 0.0196(18)
C3 0.053(3) 0.044(2) 0.023(2) -0.0035(16) -0.0038(17) 0.025(2)
C4 0.035(2) 0.0357(19) 0.027(2) -0.0065(15) -0.0038(16) 0.0160(17)
C5 0.036(2) 0.069(3) 0.038(2) -0.007(2) -0.0073(18) 0.023(2)
C6 0.0281(19) 0.0269(17) 0.0236(18) 0.0015(14) 0.0037(14) 0.0111(15)
C7 0.0259(18) 0.0309(18) 0.031(2) 0.0060(15) 0.0103(15) 0.0106(15)
C8 0.026(2) 0.046(2) 0.045(2) 0.0050(18) 0.0118(17) 0.0107(18)
C9 0.048(3) 0.050(3) 0.068(3) -0.004(2) 0.018(2) 0.005(2)
C10 0.037(2) 0.060(3) 0.036(2) 0.0169(19) 0.0168(18) 0.019(2)
C11 0.067(3) 0.089(4) 0.038(3) -0.001(2) 0.016(2) 0.039(3)
C12 0.0257(18) 0.0293(18) 0.0258(18) 0.0044(14) 0.0056(14) 0.0112(15)
C13 0.046(2) 0.067(3) 0.025(2) 0.0096(19) 0.0069(17) 0.025(2)
C14 0.035(2) 0.039(2) 0.0274(19) 0.0041(15) 0.0030(16) 0.0175(17)
C15 0.031(2) 0.047(2) 0.032(2) 0.0037(17) -0.0040(16) 0.0120(18)
C16 0.0239(19) 0.0322(19) 0.042(2) 0.0048(16) 0.0045(16) 0.0086(15)
C17 0.029(2) 0.055(3) 0.057(3) 0.009(2) 0.0089(19) 0.0072(19)
C18 0.030(2) 0.039(2) 0.035(2) 0.0061(17) 0.0069(16) 0.0081(17)
C19 0.032(2) 0.0338(19) 0.0269(19) 0.0030(15) 0.0031(15) 0.0094(16)
C20 0.038(2) 0.0317(19) 0.0239(19) -0.0017(15) 0.0017(15) 0.0083(16)
C21 0.045(2) 0.040(2) 0.0230(19) 0.0032(16) 0.0098(17) 0.0128(19)
O1W 0.082(3) 0.057(2) 0.073(2) 0.0110(17) 0.024(2) 0.0301(19)
O1 0.066(2) 0.0329(15) 0.0484(18) 0.0044(13) -0.0041(15) 0.0132(14)
O2 0.0457(18) 0.069(2) 0.0500(18) 0.0033(15) 0.0164(14) 0.0295(16)
O3 0.076(2) 0.090(3) 0.049(2) 0.0072(18) 0.0203(18) 0.048(2)
O4 0.0499(19) 0.070(2) 0.068(2) -0.0166(18) 0.0136(17) 0.0226(17)
O5 0.0411(16) 0.0396(15) 0.0313(15) 0.0055(12) 0.0081(12) 0.0013(12)
O6 0.0451(18) 0.0406(16) 0.0454(17) -0.0015(13) 0.0032(14) -0.0037(14)
O7 0.0474(16) 0.0261(13) 0.0296(14) 0.0044(10) 0.0064(12) 0.0098(12)
O8 0.0401(15) 0.0333(13) 0.0303(14) 0.0055(11) 0.0084(11) 0.0117(12)
O9 0.057(2) 0.065(2) 0.0330(17) 0.0184(14) 0.0047(14) 0.0177(16)
O10 0.0398(16) 0.0418(15) 0.0296(14) 0.0098(12) 0.0103(12) 0.0048(13)

loop_
_atom_type_symbol
_atom_type_description
_atom_type_scat_dispersion_real
_atom_type_scat_dispersion_imag
_atom_type_scat_source
C C 0.0033 0.0016 'International Tables Vol C Tables 4.2.6.8 and 6.1.1.4'
H H 0.0000 0.0000 'International Tables Vol C Tables 4.2.6.8 and 6.1.1.4'
N N 0.0061 0.0033 'International Tables Vol C Tables 4.2.6.8 and 6.1.1.4'
O O 0.0106 0.0060 'International Tables Vol C Tables 4.2.6.8 and 6.1.1.4'
V V 0.3005 0.5294 'International Tables Vol C Tables 4.2.6.8 and 6.1.1.4'

loop_
_geom_angle_atom_site_label_1
_geom_angle_atom_site_label_2
_geom_angle_atom_site_label_3
_geom_angle
_geom_angle_site_symmetry_1
_geom_angle_site_symmetry_3
O1 V1 O4 102.70(17) . .
O1 V1 O3 102.69(18) . .
O4 V1 O3 43.79(15) . .
O1 V1 N6 104.73(15) . .
O4 V1 N6 144.97(14) . .
O3 V1 N6 144.39(14) . .
O1 V1 N1 92.23(14) . .
O4 V1 N1 85.04(14) . .
O3 V1 N1 128.52(14) . .
N6 V1 N1 72.59(12) . .
O1 V1 N8 93.88(14) . .
O4 V1 N8 126.97(15) . .
O3 V1 N8 83.63(14) . .
N6 V1 N8 72.31(11) . .
N1 V1 N8 144.79(11) . .
O2 V2 O8 104.05(15) . .
O2 V2 O7 106.94(14) . .
O8 V2 O7 98.91(12) . .
O2 V2 O5 101.58(15) . .
O8 V2 O5 152.99(13) . .
O7 V2 O5 81.50(11) . .
O2 V2 O10 110.00(14) . .
O8 V2 O10 80.84(12) . .
O7 V2 O10 141.96(12) . .
O5 V2 O10 82.55(12) . .
C2 N1 N2 105.0(3) . .
C2 N1 V1 137.2(3) . .
N2 N1 V1 116.7(2) . .
C4 N2 C6 131.4(3) . .
C4 N2 N1 111.0(3) . .
C6 N2 N1 115.8(3) . .
C6 N3 C7 113.8(3) . .
C7 N4 C10 121.0(3) . .
C7 N4 C8 121.3(3) . .
C10 N4 C8 117.7(3) . .
C12 N5 C7 113.7(3) . .
C12 N6 C6 113.8(3) . .
C12 N6 V1 123.3(2) . .
C6 N6 V1 122.7(2) . .
C14 N7 C12 132.7(3) . .
C14 N7 N8 111.0(3) . .
C12 N7 N8 115.9(3) . .
C16 N8 N7 105.0(3) . .
C16 N8 V1 138.0(2) . .
N7 N8 V1 116.4(2) . .
N1 C2 C3 110.3(3) . .
N1 C2 C1 121.5(4) . .
C3 C2 C1 128.1(4) . .
C4 C3 C2 107.9(4) . .
C3 C4 N2 105.8(3) . .
C3 C4 C5 130.8(4) . .
N2 C4 C5 123.3(3) . .
N3 C6 N6 126.9(3) . .
N3 C6 N2 121.2(3) . .
N6 C6 N2 112.0(3) . .
N4 C7 N3 118.0(3) . .
N4 C7 N5 117.1(3) . .
N3 C7 N5 124.8(3) . .
N4 C8 C9 112.5(4) . .
N4 C10 C11 112.3(4) . .
N5 C12 N6 126.9(3) . .
N5 C12 N7 121.2(3) . .
N6 C12 N7 111.9(3) . .
C15 C14 N7 105.7(3) . .
C15 C14 C13 130.7(4) . .
N7 C14 C13 123.6(3) . .
C14 C15 C16 108.0(3) . .
N8 C16 C15 110.3(3) . .
N8 C16 C17 122.4(4) . .
C15 C16 C17 127.3(4) . .
O6 C18 O5 125.4(4) . .
O6 C18 C19 122.8(3) . .
O5 C18 C19 111.7(3) . .
O7 C19 C20 109.1(3) . 2_666
O7 C19 C18 108.1(3) . .
C20 C19 C18 109.5(3) 2_666 .
O8 C20 C19 110.3(3) . 2_666
O8 C20 C21 105.4(3) . .
C19 C20 C21 109.8(3) 2_666 .
O9 C21 O10 125.7(4) . .
O9 C21 C20 121.7(4) . .
O10 C21 C20 112.7(3) . .
O4 O3 V1 67.7(2) . .
O3 O4 V1 68.5(2) . .
C18 O5 V2 117.6(2) . .
C19 O7 V2 119.9(2) . .
C20 O8 V2 117.7(2) . .
C21 O10 V2 115.4(2) . .

loop_
_geom_bond_atom_site_label_1
_geom_bond_atom_site_label_2
_geom_bond_distance
_geom_bond_site_symmetry_2
V1 O1 1.579(3) .
V1 O4 1.828(3) .
V1 O3 1.839(4) .
V1 N6 2.064(3) .
V1 N1 2.126(3) .
V1 N8 2.136(3) .
V2 O2 1.578(3) .
V2 O8 1.791(3) .
V2 O7 1.821(3) .
V2 O5 1.939(3) .
V2 O10 1.959(3) .
N1 C2 1.330(5) .
N1 N2 1.381(4) .
N2 C4 1.375(5) .
N2 C6 1.378(4) .
N3 C6 1.292(4) .
N3 C7 1.358(5) .
N4 C7 1.318(4) .
N4 C10 1.467(5) .
N4 C8 1.475(5) .
N5 C12 1.297(4) .
N5 C7 1.362(5) .
N6 C12 1.332(4) .
N6 C6 1.341(4) .
N7 C14 1.371(5) .
N7 C12 1.376(4) .
N7 N8 1.381(4) .
N8 C16 1.324(5) .
C1 C2 1.481(5) .
C2 C3 1.395(6) .
C3 C4 1.348(5) .
C4 C5 1.476(6) .
C8 C9 1.500(6) .
C10 C11 1.498(6) .
C13 C14 1.485(5) .
C14 C15 1.346(5) .
C15 C16 1.394(5) .
C16 C17 1.482(5) .
C18 O6 1.201(5) .
C18 O5 1.302(5) .
C18 C19 1.538(5) .
C19 O7 1.389(4) .
C19 C20 1.517(5) 2_666
C20 O8 1.403(5) .
C20 C19 1.517(5) 2_666
C20 C21 1.526(5) .
C21 O9 1.219(5) .
C21 O10 1.289(5) .
O3 O4 1.368(5) .
